data_9014621
loop_
_publ_author_name
'Yang, Z.'
'Ding, K.'
'De Fourestier, J.'
'Mao, Q.'
'Li, H.'

_publ_section_title
;
 Ferrotaaffeite-2N'2S, a new mineral species, and the crystal structure of
 Fe2+-rich magnesiotaaffeite-2N'2S from the Xianghualing tin-polymetallic ore
 field, Hunan Province, China
;
_journal_name_full 'The Canadian Mineralogist'
_journal_page_first 21
_journal_page_last 29
_journal_paper_doi 10.3749/canmin.50.1.21
_journal_volume 50
_journal_year 2012
_chemical_compound_source 'Xianghualing tin-polymetallic ore field, Hunan Province, China'
_chemical_formula_sum 'Al8 Be Fe0.885 Mg1.73 O16 Sn0.063 Zn0.322'
_chemical_name_mineral Magnesiotaaffeite-2N'2S
_space_group_IT_number 186
_symmetry_space_group_name_Hall 'P 6c -2c'
_symmetry_space_group_name_H-M 'P 63 m c'
_cell_angle_alpha 90
_cell_angle_beta 90
_cell_angle_gamma 120
_cell_length_a 5.6978
_cell_length_b 5.6978
_cell_length_c 18.373
_cell_formula_units_Z 2
_cell_volume 516.565
_database_code_amcsd 0019041
_exptl_crystal_density_diffrn 3.863
_cod_original_formula_sum 'Be Fe.885 Mg1.73 Sn.063 Zn.322 Al8 O16'
_cod_database_code 9014621

loop_
_space_group_symop_operation_xyz
x,y,z
-x,-x+y,1/2+z
x-y,x,1/2+z
-y,-x,z
-y,x-y,z
x-y,-y,1/2+z
-x,-y,1/2+z
x,x-y,z
-x+y,-x,z
y,x,1/2+z
y,-x+y,1/2+z
-x+y,y,z

loop_
_atom_site_aniso_label
_atom_site_aniso_U_11
_atom_site_aniso_U_22
_atom_site_aniso_U_33
_atom_site_aniso_U_12
_atom_site_aniso_U_13
_atom_site_aniso_U_23
Be 0.01400 0.01400 0.01200 0.00700 0.00000 0.00000
FeM2 0.01500 0.01500 0.01640 0.00750 0.00000 0.00000
MgM2 0.01500 0.01500 0.01640 0.00750 0.00000 0.00000
MgT6 0.00830 0.00830 0.00600 0.00420 0.00000 0.00000
FeT6 0.00830 0.00830 0.00600 0.00420 0.00000 0.00000
SnT6 0.00830 0.00830 0.00600 0.00420 0.00000 0.00000
MgT7 0.00800 0.00800 0.00520 0.00400 0.00000 0.00000
ZnT7 0.00800 0.00800 0.00520 0.00400 0.00000 0.00000
AlM1 0.00950 0.01050 0.01140 0.00470 0.00050 0.00030
AlT3 0.01030 0.01030 0.00480 0.00510 0.00000 0.00000
AlM4 0.00940 0.00970 0.01100 0.00470 0.00070 0.00030
AlM5 0.00970 0.00970 0.01100 0.00480 0.00000 0.00000
O1 0.01000 0.01000 0.02100 0.00500 0.00000 0.00000
O2 0.01800 0.01110 0.01400 0.00920 -0.00420 -0.00210
O3 0.02000 0.02000 0.00000 0.01020 0.00000 0.00000
O4 0.01390 0.01400 0.00610 0.00700 -0.00080 -0.00160
O5 0.00600 0.00600 0.00500 0.00320 0.00000 0.00000
O6 0.01300 0.00980 0.01060 0.00640 0.00190 0.00100
O7 0.01400 0.01400 0.00900 0.00680 0.00000 0.00000
O8 0.01250 0.01700 0.00420 0.00850 0.00010 0.00020

loop_
_atom_site_label
_atom_site_fract_x
_atom_site_fract_y
_atom_site_fract_z
_atom_site_occupancy
_atom_site_U_iso_or_equiv
Be 0.33333 -0.33333 0.79400 1.00000 0.01400
FeM2 0.00000 0.00000 0.80080 0.59700 0.01540
MgM2 0.00000 0.00000 0.80080 0.40300 0.01540
MgT6 0.33333 -0.33333 0.53471 0.64900 0.00760
FeT6 0.33333 -0.33333 0.53471 0.28800 0.00760
SnT6 0.33333 -0.33333 0.53471 0.06300 0.00760
MgT7 0.00000 0.00000 0.59987 0.67800 0.00710
ZnT7 0.00000 0.00000 0.59987 0.32200 0.00710
AlM1 0.66740 0.83369 0.94034 1.00000 0.01060
AlT3 0.66667 0.33333 0.85070 1.00000 0.00840
AlM4 0.00150 0.50080 0.69539 1.00000 0.01000
AlM5 0.66667 0.33333 0.56890 1.00000 0.01020
O1 0.00000 0.00000 0.99160 1.00000 0.01360
O2 0.03960 0.51980 0.00230 1.00000 0.01360
O3 0.33333 -0.33333 0.88640 1.00000 0.01360
O4 0.83740 0.67480 0.88300 1.00000 0.01130
O5 -0.33333 -0.66667 0.75400 1.00000 0.00580
O6 0.62740 0.81370 0.75410 1.00000 0.01070
O7 0.33333 0.66667 0.63960 1.00000 0.01200
O8 0.81620 0.63240 0.63610 1.00000 0.01070

loop_
_cod_related_entry_id
_cod_related_entry_database
_cod_related_entry_code
1 AMCSD 0019041
